data_1520963
loop_
_publ_author_name
'Ekimenkova, I.A.'
'Rastsvetaeva, R.K.'
'Khomyakov, A.P.'

_publ_section_title
;
 Crystal structure of the Fe, Cl - analogue of kentbrooksite
;
_journal_name_full 'Doklady Akad. Nauk'
_journal_page_first 477
_journal_page_last 480
_journal_volume 370
_journal_year 2000
_chemical_formula_sum
'Ba0.03 Ca6.33 Ce0.47 Cl1.3 Fe2.55 H6.29 K0.25 Mn1.2 Na12 Nb0.8 O77.49 Si25.2 Sr0.72 Ti0.05 Y0.13 Zr3.27'
_chemical_name_systematic
;
Na12 K0.25 Ca6.33 Sr0.72 Ba0.03 Ce0.47 Y0.13 Fe2.55 Mn1.2 Ti0.05 Zr3.27 Nb0.8 
Si25.2 O72 (O H)4.69 Cl1.3 (H2 O)0.8
;
_space_group_IT_number 160
_symmetry_space_group_name_Hall 'R 3 -2"'
_symmetry_space_group_name_H-M 'R 3 m :H'
_cell_angle_alpha 90
_cell_angle_beta 90
_cell_angle_gamma 120
_cell_formula_units_Z 3
_cell_length_a 14.262
_cell_length_b 14.262
_cell_length_c 29.949
_cell_volume 5275.624
_citation_journal_id_ASTM DAKNEQ
_cod_data_source_file Ekimenkova_DAKNEQ_2000_1071.cif
_cod_data_source_block H6.29Ba0.03Ca6.33Ce0.47Cl1.3Fe2.55K0.25Mn1.2Na12Nb0.8O77.49Si25.2Sr0.72Ti0.05Y0.13Zr3.27
_cod_original_formula_sum
;
H6.29 Ba0.03 Ca6.33 Ce0.47 Cl1.3 Fe2.55 K0.25 Mn1.2 Na12 Nb0.8 O77.49 Si25.2 
Sr0.72 Ti0.05 Y0.13 Zr3.27
;
_cod_database_code 1520963

loop_
_symmetry_equiv_pos_as_xyz
x,y,z
-y,x-y,z
-x+y,-x,z
-y,-x,z
x,x-y,z
-x+y,y,z
x+2/3,y+1/3,z+1/3
-y+2/3,x-y+1/3,z+1/3
-x+y+2/3,-x+1/3,z+1/3
-y+2/3,-x+1/3,z+1/3
x+2/3,x-y+1/3,z+1/3
-x+y+2/3,y+1/3,z+1/3
x+1/3,y+2/3,z+2/3
-y+1/3,x-y+2/3,z+2/3
-x+y+1/3,-x+2/3,z+2/3
-y+1/3,-x+2/3,z+2/3
x+1/3,x-y+2/3,z+2/3
-x+y+1/3,y+2/3,z+2/3

loop_
_atom_site_label
_atom_site_type_symbol
_atom_site_fract_x
_atom_site_fract_y
_atom_site_fract_z
_atom_site_occupancy
_atom_site_U_iso_or_equiv
Cl2 Cl-1 0.6667 0.3333 0.0991 0.8 0.0
O17 O-2 0.2743 0.5486 0.0662 1 0.0
Sr1 Sr+2 0.4666 0.2333 0.0467 0.239 0.0
Ca1 Ca+2 0.4054 0.3315 0.3323 1 0.0
Na1 Na+1 0.209 0.1045 0.2855 1 0.0
O11 O-2 0.1778 0.3556 0.029 1 0.0
Si8 Si+4 0.3333 0.6667 0.2958 0.2 0.0
Na7 Na+1 0.497 0.782 0.17 0.11 0.0
O6 O-2 0.5721 0.6099 0.2269 1 0.0
O14 O-2 0.4827 0.5172 0.3064 1 0.0
O15 O-2 0.0118 0.5059 0.116 1 0.0
O21 O-2 0.4135 0.5865 0.002 0.23 0.0
Cl3 Cl-1 0 0 0.2449 0.2 0.0
O4 O-2 0.0468 0.3012 0.2899 1 0.0
Na5 Na+1 0.5696 0.1392 0.173 0.57 0.0
Mn1 Mn+2 0.1819 0.3638 0.3289 0.043 0.0
Mn2 Mn+2 0.4666 0.2333 0.0467 0.356 0.0
K1 K+1 0.4666 0.2333 0.0467 0.083 0.0
Zr2 Zr+4 0.1819 0.3638 0.3289 0.09 0.0
O19 O-2 0.3333 0.6667 0.1426 1 0.0
Fe1 Fe+2 0.0108 0.5054 -0.0002 0.23 0.0
O1 O-2 0.2084 0.6042 0.2513 1 0.0
Si1 Si+4 0.6095 0.6042 0.0973 1 0.0
Si3 Si+4 0.2688 0.326 0.2373 1 0.0
O7 O-2 0.2539 0.2251 0.2078 1 0.0
O3 O-2 0.6272 0.038 0.0455 1 0.0
Y1 Y+3 0.4666 0.2333 0.0467 0.044 0.0
Ba1 Ba+2 0.4666 0.2333 0.0467 0.011 0.0
Na8 Na+1 0.4768 0.7384 0.1863 0.78 0.0
O16 O-2 0.0616 0.1232 0.0734 1 0.0
O10 O-2 0.1796 0.0898 0.1324 1 0.0
Ti1 Ti+4 0.1819 0.3638 0.3289 0.017 0.0
Si4 Si+4 0.2102 0.4204 0.0743 1 0.0
Si2 Si+4 0.1402 0.0701 0.0807 1 0.0
Ca2 Ca+2 0.4666 0.2333 0.0467 0.111 0.0
Si6 Si+4 0.4595 0.5405 0.2565 1 0.0
O2 O-2 0.3988 0.2975 0.1266 1 0.0
O18 O-2 0.471 0.2355 0.2025 1 0.0
Na4 Na+1 0.077 0.154 0.1738 0.37 0.0
O22 O-2 0 0 0.2551 0.8 0.0
O5 O-2 0.1067 0.3885 0.1067 1 0.0
Cl1 Cl-1 0.6175 0.3825 0.0967 0.1 0.0
Nb1 Nb+4 0.3333 0.6667 0.2958 0.8 0.0
Na6 Na+1 0.5548 0.1096 0.1815 0.43 0.0
O13 O-2 0.2328 0.1164 0.0448 1 0.0
O12 O-2 0.6055 0.3948 0.2531 1 0.0
Si7 Si+4 0.3333 0.6667 0.0873 1 0.0
O20 O-2 0.603 0.206 -0.0014 1 0.0
Na3 Na+1 0.126 0.252 0.146 0.1 0.0
Fe2 Fe+2 0.1819 0.3638 0.3289 0.62 0.0
Si5 Si+4 0.5266 0.2633 0.2505 1 0.0
Ce1 Ce+3 0.4666 0.2333 0.0467 0.156 0.0
O8 O-2 0.4414 0.2207 0.2908 1 0.0
Na2 Na+1 0.1057 0.2114 0.1562 0.53 0.0
Zr1 Zr+3 0.327 0.1635 0.1667 1 0.0
O9 O-2 0.1807 0.3614 0.2203 1 0.0
